data_4507302
loop_
_publ_author_name
'Zhang, Xiutang'
'Fan, Liming'
'Sun, Zhong'
'Zhang, Wei'
'Li, Dacheng'
'Dou, Jianmin'
'Han, Lei'

_publ_section_title
;
 Syntheses, Structures, and Properties of a Series of Multidimensional
 Metal--Organic Polymers Based on
 3,3&#x2032;,5,5&#x2032;-Biphenyltetracarboxylic Acid and N-Donor
 Ancillary Ligands
;
_journal_issue 2
_journal_name_full 'Crystal Growth &amp; Design'
_journal_page_first 792
_journal_paper_doi 10.1021/cg301502u
_journal_volume 13
_journal_year 2013
_chemical_formula_moiety 'C34 H21 Mn N5 O8'
_chemical_formula_sum 'C34 H21 Mn N5 O8'
_chemical_formula_weight 682.50
_chemical_name_systematic
; 
 ? 
;
_space_group_IT_number 13
_symmetry_cell_setting monoclinic
_symmetry_space_group_name_Hall '-P 2yc'
_symmetry_space_group_name_H-M 'P 1 2/c 1'
_atom_sites_solution_hydrogens geom
_atom_sites_solution_primary direct
_atom_sites_solution_secondary difmap
_audit_creation_method SHELXL-97
_cell_angle_alpha 90.00
_cell_angle_beta 108.28(3)
_cell_angle_gamma 90.00
_cell_formula_units_Z 4
_cell_length_a 19.31(2)
_cell_length_b 8.558(11)
_cell_length_c 27.25(4)
_cell_measurement_reflns_used 182
_cell_measurement_temperature 293(2)
_cell_measurement_theta_max 11.95
_cell_measurement_theta_min 2.99
_cell_volume 4276(9)
_computing_cell_refinement 'SAINT-Plus (Bruker, 2001)'
_computing_data_collection 'APEX2 (Bruker, 2004)'
_computing_data_reduction SAINT-Plus
_computing_molecular_graphics 'SHELXTL (Sheldrick, 2008)'
_computing_publication_material SHELXTL
_computing_structure_refinement 'SHELXL97 (Sheldrick, 2008)'
_computing_structure_solution 'SHELXS97 (Sheldrick, 2008)'
_diffrn_ambient_temperature 293(2)
_diffrn_measured_fraction_theta_full 0.973
_diffrn_measured_fraction_theta_max 0.973
_diffrn_measurement_device_type 'Bruker APEXII CCD'
_diffrn_measurement_method '\f and \w scans'
_diffrn_radiation_monochromator graphite
_diffrn_radiation_source 'fine-focus sealed tube'
_diffrn_radiation_type MoK\a
_diffrn_radiation_wavelength 0.71073
_diffrn_reflns_av_R_equivalents 0.0604
_diffrn_reflns_av_sigmaI/netI 0.0952
_diffrn_reflns_limit_h_max 18
_diffrn_reflns_limit_h_min -22
_diffrn_reflns_limit_k_max 10
_diffrn_reflns_limit_k_min -9
_diffrn_reflns_limit_l_max 32
_diffrn_reflns_limit_l_min -30
_diffrn_reflns_number 17999
_diffrn_reflns_theta_full 25.00
_diffrn_reflns_theta_max 25.00
_diffrn_reflns_theta_min 2.64
_diffrn_standards_number 0
_exptl_absorpt_coefficient_mu 0.354
_exptl_absorpt_correction_T_max 0.9722
_exptl_absorpt_correction_T_min 0.9588
_exptl_absorpt_correction_type none
_exptl_absorpt_process_details none
_exptl_crystal_colour pink
_exptl_crystal_density_diffrn 1.060
_exptl_crystal_density_meas 0
_exptl_crystal_density_method 'not measured'
_exptl_crystal_description block
_exptl_crystal_F_000 1396
_exptl_crystal_size_max 0.12
_exptl_crystal_size_mid 0.10
_exptl_crystal_size_min 0.08
_refine_diff_density_max 0.309
_refine_diff_density_min -0.266
_refine_diff_density_rms 0.058
_refine_ls_extinction_method none
_refine_ls_goodness_of_fit_ref 1.001
_refine_ls_hydrogen_treatment none
_refine_ls_matrix_type full
_refine_ls_number_parameters 435
_refine_ls_number_reflns 6571
_refine_ls_number_restraints 0
_refine_ls_restrained_S_all 1.001
_refine_ls_R_factor_all 0.1086
_refine_ls_R_factor_gt 0.0677
_refine_ls_shift/su_max 0.006
_refine_ls_shift/su_mean 0.001
_refine_ls_structure_factor_coef Fsqd
_refine_ls_weighting_details 'calc w=1/[\s^2^(Fo^2^)+(0.0412P)^2^+0.0000P] where P=(Fo^2^+2Fc^2^)/3'
_refine_ls_weighting_scheme calc
_refine_ls_wR_factor_gt 0.1289
_refine_ls_wR_factor_ref 0.1455
_reflns_number_gt 3665
_reflns_number_total 6571
_reflns_threshold_expression I>2\s(I)
_cod_data_source_file cg301502u_si_002.cif
_cod_data_source_block z
_cod_depositor_comments
;
The following automatic conversions were performed:

'_symmetry_cell_setting' value 'Monoclinic' changed to 'monoclinic'
according to /home/saulius/struct/CIF-dictionaries/cif_core.dic
dictionary named 'cif_core.dic' version 2.4.2 from 2011-04-26.

Automatic conversion script
Id: cif_fix_values 1891 2012-01-12 08:04:46Z andrius 
;
_cod_original_sg_symbol_H-M P2/c
_cod_database_code 4507302

loop_
_symmetry_equiv_pos_as_xyz
'x, y, z'
'-x, y, -z+1/2'
'-x, -y, -z'
'x, -y, z-1/2'

loop_
_atom_site_label
_atom_site_type_symbol
_atom_site_fract_x
_atom_site_fract_y
_atom_site_fract_z
_atom_site_U_iso_or_equiv
_atom_site_adp_type
_atom_site_occupancy
_atom_site_symmetry_multiplicity
_atom_site_calc_flag
_atom_site_refinement_flags
C1 C 0.4558(3) 0.3822(6) 0.6657(2) 0.0651(16) Uani 1 1 d .
H1 H 0.4381 0.4835 0.6584 0.078 Uiso 1 1 calc R
C2 C 0.5283(3) 0.3620(7) 0.6928(3) 0.085(2) Uani 1 1 d .
H2 H 0.5594 0.4473 0.7028 0.102 Uiso 1 1 calc R
C3 C 0.5532(3) 0.2152(8) 0.7045(3) 0.093(2) Uani 1 1 d .
H3 H 0.6016 0.1991 0.7240 0.111 Uiso 1 1 calc R
C4 C 0.5073(3) 0.0875(6) 0.6877(2) 0.0756(19) Uani 1 1 d .
H4 H 0.5242 -0.0144 0.6949 0.091 Uiso 1 1 calc R
C5 C 0.4357(3) 0.1187(5) 0.65993(18) 0.0451(12) Uani 1 1 d .
C6 C 0.3817(2) -0.0043(5) 0.64026(16) 0.0373(11) Uani 1 1 d .
C7 C 0.2789(2) -0.1112(4) 0.60214(16) 0.0356(11) Uani 1 1 d .
C8 C 0.2040(2) -0.1476(5) 0.57136(17) 0.0410(11) Uani 1 1 d .
C9 C 0.1692(3) -0.0720(5) 0.52543(18) 0.0496(13) Uani 1 1 d .
H9 H 0.1945 0.0040 0.5136 0.059 Uiso 1 1 calc R
C10 C 0.0987(3) -0.1051(5) 0.49671(19) 0.0558(14) Uani 1 1 d .
H10 H 0.0766 -0.0525 0.4659 0.067 Uiso 1 1 calc R
C11 C 0.0600(3) -0.2210(5) 0.51474(17) 0.0478(12) Uani 1 1 d .
C12 C 0.0952(3) -0.2994(6) 0.5600(2) 0.0666(16) Uani 1 1 d .
H12 H 0.0705 -0.3761 0.5721 0.080 Uiso 1 1 calc R
C13 C 0.1668(3) -0.2651(6) 0.5875(2) 0.0688(16) Uani 1 1 d .
H13 H 0.1903 -0.3215 0.6172 0.083 Uiso 1 1 calc R
C14 C -0.0187(3) -0.2508(5) 0.48596(19) 0.0472(12) Uani 1 1 d .
C15 C -0.0479(3) -0.2183(6) 0.43390(19) 0.0624(14) Uani 1 1 d .
H15 H -0.0182 -0.1861 0.4148 0.075 Uiso 1 1 calc R
C16 C -0.1225(3) -0.2348(6) 0.4108(2) 0.0639(15) Uani 1 1 d .
H16 H -0.1417 -0.2067 0.3762 0.077 Uiso 1 1 calc R
C17 C -0.1382(3) -0.3241(7) 0.4831(2) 0.0717(17) Uani 1 1 d .
H17 H -0.1684 -0.3626 0.5010 0.086 Uiso 1 1 calc R
C18 C -0.0648(3) -0.3102(6) 0.5104(2) 0.0691(16) Uani 1 1 d .
H18 H -0.0472 -0.3408 0.5449 0.083 Uiso 1 1 calc R
C19 C 0.3111(2) 0.4307(4) 0.52416(16) 0.0317(10) Uani 1 1 d .
C20 C 0.3109(2) 0.5256(4) 0.47816(15) 0.0294(9) Uani 1 1 d .
C21 C 0.3123(3) 0.6881(4) 0.48384(16) 0.0431(11) Uani 1 1 d .
H21 H 0.3191 0.7331 0.5161 0.052 Uiso 1 1 calc R
C22 C 0.3034(3) 0.7808(4) 0.44082(16) 0.0547(14) Uani 1 1 d .
C23 C 0.3009(4) 0.9558(5) 0.4467(2) 0.0684(18) Uani 1 1 d .
C24 C 0.2934(3) 0.7143(5) 0.39307(18) 0.0607(15) Uani 1 1 d .
H24 H 0.2863 0.7790 0.3645 0.073 Uiso 1 1 calc R
C25 C 0.2935(3) 0.5522(4) 0.38636(16) 0.0394(11) Uani 1 1 d .
C26 C 0.3007(2) 0.4613(4) 0.42944(14) 0.0322(10) Uani 1 1 d .
H26 H 0.2986 0.3531 0.4258 0.039 Uiso 1 1 calc R
C27 C 0.2859(3) 0.4808(4) 0.33488(16) 0.0391(11) Uani 1 1 d .
C28 C 0.2790(2) 0.5729(4) 0.29154(15) 0.0336(10) Uani 1 1 d .
H28 H 0.2761 0.6808 0.2944 0.040 Uiso 1 1 calc R
C29 C 0.2763(2) 0.5092(4) 0.24446(14) 0.0313(10) Uani 1 1 d .
C30 C 0.2778(3) 0.3502(4) 0.23910(16) 0.0435(12) Uani 1 1 d .
H30 H 0.2762 0.3065 0.2075 0.052 Uiso 1 1 calc R
C31 C 0.2818(4) 0.2531(4) 0.28177(17) 0.0689(19) Uani 1 1 d .
C32 C 0.2863(3) 0.3206(5) 0.32738(18) 0.0667(17) Uani 1 1 d .
H32 H 0.2899 0.2558 0.3555 0.080 Uiso 1 1 calc R
C33 C 0.2796(5) 0.0797(6) 0.2740(2) 0.110(3) Uani 1 1 d .
C34 C 0.2742(2) 0.6056(4) 0.19882(15) 0.0348(11) Uani 1 1 d .
Mn1 Mn 0.28966(3) 0.28856(6) 0.60466(2) 0.02897(19) Uani 1 1 d .
N1 N 0.4096(2) 0.2634(4) 0.64934(13) 0.0449(10) Uani 1 1 d .
N2 N 0.3110(2) 0.0291(3) 0.61253(12) 0.0335(9) Uani 1 1 d .
N3 N 0.3282(2) -0.2183(4) 0.62340(16) 0.0604(12) Uani 1 1 d .
N4 N 0.3944(2) -0.1566(4) 0.64801(17) 0.0625(13) Uani 1 1 d .
H4A H 0.4343 -0.2036 0.6644 0.075 Uiso 1 1 calc R
N5 N -0.1690(2) -0.2884(4) 0.43467(15) 0.0491(10) Uani 1 1 d .
O1 O 0.3284(2) 1.0035(3) 0.49351(12) 0.0571(10) Uani 1 1 d .
H1A H 0.3408 0.9280 0.5128 0.086 Uiso 1 1 calc R
O2 O 0.2710(4) 1.0424(4) 0.41090(15) 0.130(2) Uani 1 1 d .
O3 O 0.2687(2) 0.7514(3) 0.19958(11) 0.0629(11) Uani 1 1 d .
O4 O 0.28093(18) 0.5374(3) 0.15953(10) 0.0453(8) Uani 1 1 d .
O5 O 0.2718(3) 0.0362(4) 0.22800(14) 0.112(2) Uani 1 1 d .
H5 H 0.2300 0.0545 0.2097 0.167 Uiso 1 1 calc R
O6 O 0.3009(6) -0.0096(5) 0.30879(18) 0.244(5) Uani 1 1 d .
O7 O 0.30591(17) 0.2831(3) 0.52111(10) 0.0421(7) Uani 1 1 d .
O8 O 0.31460(19) 0.4966(3) 0.56534(10) 0.0470(9) Uani 1 1 d .

loop_
_atom_site_aniso_label
_atom_site_aniso_U_11
_atom_site_aniso_U_22
_atom_site_aniso_U_33
_atom_site_aniso_U_23
_atom_site_aniso_U_13
_atom_site_aniso_U_12
C1 0.070(4) 0.041(3) 0.067(4) 0.001(2) -0.004(3) -0.008(3)
C2 0.051(4) 0.057(4) 0.122(6) 0.001(3) -0.011(4) -0.022(3)
C3 0.049(4) 0.075(4) 0.122(6) -0.003(4) -0.020(4) -0.009(3)
C4 0.050(4) 0.057(3) 0.100(5) 0.006(3) -0.004(3) 0.003(3)
C5 0.043(3) 0.040(3) 0.044(3) 0.006(2) 0.000(2) 0.000(2)
C6 0.041(3) 0.035(3) 0.033(3) -0.0026(19) 0.008(2) 0.001(2)
C7 0.048(3) 0.026(2) 0.030(2) -0.0057(18) 0.008(2) 0.000(2)
C8 0.048(3) 0.028(2) 0.044(3) -0.009(2) 0.010(2) -0.005(2)
C9 0.060(4) 0.046(3) 0.043(3) -0.006(2) 0.016(3) -0.017(2)
C10 0.061(4) 0.055(3) 0.041(3) 0.006(2) 0.001(3) -0.002(3)
C11 0.046(3) 0.040(2) 0.046(3) -0.004(2) -0.002(2) -0.004(2)
C12 0.058(4) 0.060(3) 0.067(4) 0.022(3) -0.001(3) -0.005(3)
C13 0.069(4) 0.064(3) 0.059(3) 0.016(3) 0.000(3) -0.005(3)
C14 0.041(3) 0.036(3) 0.059(3) -0.004(2) 0.006(2) -0.0053(19)
C15 0.051(3) 0.083(4) 0.050(3) 0.003(3) 0.011(3) -0.016(3)
C16 0.048(3) 0.099(4) 0.039(3) -0.010(3) 0.005(3) -0.005(3)
C17 0.052(4) 0.092(4) 0.063(4) 0.035(3) 0.007(3) -0.007(3)
C18 0.056(4) 0.087(4) 0.053(3) 0.022(3) 0.000(3) -0.008(3)
C19 0.045(3) 0.022(2) 0.029(2) -0.0029(18) 0.0117(19) -0.0022(18)
C20 0.043(3) 0.022(2) 0.028(2) 0.0018(17) 0.0185(19) -0.0014(17)
C21 0.078(3) 0.028(2) 0.025(2) -0.0026(19) 0.020(2) -0.002(2)
C22 0.122(5) 0.018(2) 0.030(2) -0.0042(19) 0.032(3) -0.008(2)
C23 0.152(6) 0.027(3) 0.035(3) -0.002(2) 0.043(3) 0.004(3)
C24 0.124(5) 0.027(2) 0.036(3) 0.001(2) 0.032(3) 0.001(3)
C25 0.067(3) 0.024(2) 0.032(2) -0.0015(18) 0.023(2) 0.001(2)
C26 0.057(3) 0.0170(19) 0.024(2) -0.0041(17) 0.015(2) -0.0035(18)
C27 0.066(3) 0.023(2) 0.030(2) -0.0025(18) 0.017(2) -0.002(2)
C28 0.056(3) 0.025(2) 0.023(2) 0.0008(17) 0.016(2) 0.0005(19)
C29 0.049(3) 0.029(2) 0.013(2) -0.0047(16) 0.0065(19) -0.0026(19)
C30 0.080(4) 0.029(2) 0.027(2) 0.0003(18) 0.025(2) 0.003(2)
C31 0.161(6) 0.016(2) 0.028(3) -0.0006(19) 0.027(3) 0.007(3)
C32 0.148(6) 0.022(2) 0.032(3) -0.001(2) 0.031(3) 0.000(3)
C33 0.260(10) 0.021(3) 0.048(4) 0.004(3) 0.048(5) 0.013(4)
C34 0.059(3) 0.021(2) 0.020(2) -0.0044(17) 0.007(2) -0.0102(19)
Mn1 0.0423(4) 0.0227(3) 0.0216(3) 0.0013(3) 0.0096(3) 0.0000(3)
N1 0.059(3) 0.034(2) 0.034(2) -0.0025(16) 0.0020(19) -0.0092(18)
N2 0.053(3) 0.0236(17) 0.0212(18) -0.0036(14) 0.0080(17) -0.0007(16)
N3 0.056(3) 0.0261(19) 0.080(3) -0.010(2) -0.007(2) 0.007(2)
N4 0.050(3) 0.025(2) 0.090(3) 0.004(2) -0.012(2) 0.0074(18)
N5 0.043(2) 0.050(2) 0.049(3) -0.001(2) 0.007(2) -0.0017(19)
O1 0.103(3) 0.0306(16) 0.041(2) -0.0044(14) 0.028(2) 0.0004(18)
O2 0.302(7) 0.035(2) 0.042(2) 0.0009(19) 0.038(3) -0.006(3)
O3 0.127(3) 0.0215(17) 0.0340(17) 0.0015(13) 0.016(2) 0.0016(16)
O4 0.083(2) 0.0358(16) 0.0240(16) -0.0075(13) 0.0260(16) -0.0110(15)
O5 0.266(7) 0.0259(18) 0.040(2) -0.0042(17) 0.044(3) 0.009(3)
O6 0.660(17) 0.033(2) 0.070(3) 0.013(2) 0.161(6) 0.022(5)
O7 0.076(2) 0.0210(14) 0.0338(16) 0.0019(12) 0.0241(15) -0.0038(14)
O8 0.103(3) 0.0256(15) 0.0221(15) -0.0031(12) 0.0332(17) -0.0053(15)

loop_
_atom_type_symbol
_atom_type_description
_atom_type_scat_dispersion_real
_atom_type_scat_dispersion_imag
_atom_type_scat_source
C C 0.0033 0.0016 'International Tables Vol C Tables 4.2.6.8 and 6.1.1.4'
Mn Mn 0.3368 0.7283 'International Tables Vol C Tables 4.2.6.8 and 6.1.1.4'
O O 0.0106 0.0060 'International Tables Vol C Tables 4.2.6.8 and 6.1.1.4'
N N 0.0061 0.0033 'International Tables Vol C Tables 4.2.6.8 and 6.1.1.4'
H H 0.0000 0.0000 'International Tables Vol C Tables 4.2.6.8 and 6.1.1.4'

loop_
_geom_angle_atom_site_label_1
_geom_angle_atom_site_label_2
_geom_angle_atom_site_label_3
_geom_angle
_geom_angle_site_symmetry_1
_geom_angle_site_symmetry_3
N1 C1 C2 123.1(5) . .
N1 C1 H1 118.5 . .
C2 C1 H1 118.5 . .
C1 C2 C3 118.2(5) . .
C1 C2 H2 120.9 . .
C3 C2 H2 120.9 . .
C2 C3 C4 120.8(5) . .
C2 C3 H3 119.6 . .
C4 C3 H3 119.6 . .
C5 C4 C3 117.0(5) . .
C5 C4 H4 121.5 . .
C3 C4 H4 121.5 . .
N1 C5 C4 123.0(4) . .
N1 C5 C6 114.3(4) . .
C4 C5 C6 122.7(4) . .
N4 C6 N2 113.2(4) . .
N4 C6 C5 125.0(4) . .
N2 C6 C5 121.8(4) . .
N3 C7 N2 107.9(4) . .
N3 C7 C8 123.6(4) . .
N2 C7 C8 128.5(4) . .
C13 C8 C9 118.4(4) . .
C13 C8 C7 119.4(4) . .
C9 C8 C7 122.2(4) . .
C10 C9 C8 122.2(4) . .
C10 C9 H9 118.9 . .
C8 C9 H9 118.9 . .
C9 C10 C11 118.9(4) . .
C9 C10 H10 120.5 . .
C11 C10 H10 120.5 . .
C12 C11 C10 118.9(4) . .
C12 C11 C14 121.3(4) . .
C10 C11 C14 119.7(4) . .
C11 C12 C13 120.7(5) . .
C11 C12 H12 119.7 . .
C13 C12 H12 119.7 . .
C8 C13 C12 120.8(5) . .
C8 C13 H13 119.6 . .
C12 C13 H13 119.6 . .
C18 C14 C15 117.2(5) . .
C18 C14 C11 121.1(5) . .
C15 C14 C11 121.7(5) . .
C16 C15 C14 118.6(5) . .
C16 C15 H15 120.7 . .
C14 C15 H15 120.7 . .
N5 C16 C15 124.8(5) . .
N5 C16 H16 117.6 . .
C15 C16 H16 117.6 . .
N5 C17 C18 126.1(5) . .
N5 C17 H17 116.9 . .
C18 C17 H17 116.9 . .
C17 C18 C14 118.9(5) . .
C17 C18 H18 120.5 . .
C14 C18 H18 120.5 . .
O8 C19 O7 119.6(3) . .
O8 C19 C20 119.9(3) . .
O7 C19 C20 120.5(3) . .
C21 C20 C26 119.4(3) . .
C21 C20 C19 116.9(3) . .
C26 C20 C19 123.2(3) . .
C20 C21 C22 119.0(4) . .
C20 C21 H21 120.5 . .
C22 C21 H21 120.5 . .
C24 C22 C21 120.5(4) . .
C24 C22 C23 120.7(4) . .
C21 C22 C23 118.7(4) . .
O2 C23 O1 123.2(4) . .
O2 C23 C22 122.8(4) . .
O1 C23 C22 113.8(4) . .
C22 C24 C25 121.8(4) . .
C22 C24 H24 119.1 . .
C25 C24 H24 119.1 . .
C26 C25 C24 116.9(4) . .
C26 C25 C27 121.5(3) . .
C24 C25 C27 121.6(4) . .
C25 C26 C20 122.3(3) . .
C25 C26 H26 118.8 . .
C20 C26 H26 118.8 . .
C32 C27 C28 116.0(4) . .
C32 C27 C25 122.6(4) . .
C28 C27 C25 121.3(3) . .
C29 C28 C27 122.1(4) . .
C29 C28 H28 119.0 . .
C27 C28 H28 119.0 . .
C30 C29 C28 119.7(4) . .
C30 C29 C34 117.3(3) . .
C28 C29 C34 122.9(3) . .
C31 C30 C29 119.6(4) . .
C31 C30 H30 120.2 . .
C29 C30 H30 120.2 . .
C32 C31 C30 118.6(4) . .
C32 C31 C33 123.0(4) . .
C30 C31 C33 118.4(4) . .
C31 C32 C27 123.9(4) . .
C31 C32 H32 118.1 . .
C27 C32 H32 118.1 . .
O6 C33 O5 120.2(5) . .
O6 C33 C31 122.6(5) . .
O5 C33 C31 114.7(5) . .
O4 C34 O3 120.4(4) . .
O4 C34 C29 118.1(3) . .
O3 C34 C29 121.4(4) . .
O4 Mn1 O8 81.70(14) 4_566 .
O4 Mn1 N5 92.09(14) 4_566 3_556
O8 Mn1 N5 96.95(14) . 3_556
O4 Mn1 N2 131.79(12) 4_566 .
O8 Mn1 N2 141.12(13) . .
N5 Mn1 N2 100.18(13) 3_556 .
O4 Mn1 N1 88.97(14) 4_566 .
O8 Mn1 N1 89.76(14) . .
N5 Mn1 N1 173.29(14) 3_556 .
N2 Mn1 N1 74.29(12) . .
O4 Mn1 O7 137.35(11) 4_566 .
O8 Mn1 O7 55.97(10) . .
N5 Mn1 O7 88.39(15) 3_556 .
N2 Mn1 O7 89.81(10) . .
N1 Mn1 O7 95.32(14) . .
C5 N1 C1 117.8(4) . .
C5 N1 Mn1 117.3(3) . .
C1 N1 Mn1 124.9(3) . .
C7 N2 C6 104.2(3) . .
C7 N2 Mn1 143.4(3) . .
C6 N2 Mn1 112.3(2) . .
C7 N3 N4 112.8(4) . .
C6 N4 N3 101.9(3) . .
C6 N4 H4A 129.0 . .
N3 N4 H4A 129.0 . .
C16 N5 C17 114.1(4) . .
C16 N5 Mn1 121.4(3) . 3_556
C17 N5 Mn1 124.1(4) . 3_556
C23 O1 H1A 109.5 . .
C34 O4 Mn1 108.7(2) . 4_565
C33 O5 H5 109.5 . .
C19 O7 Mn1 87.1(2) . .
C19 O8 Mn1 96.5(2) . .

loop_
_geom_bond_atom_site_label_1
_geom_bond_atom_site_label_2
_geom_bond_distance
_geom_bond_site_symmetry_2
C1 N1 1.335(6) .
C1 C2 1.373(8) .
C1 H1 0.9300 .
C2 C3 1.347(8) .
C2 H2 0.9300 .
C3 C4 1.391(8) .
C3 H3 0.9300 .
C4 C5 1.379(7) .
C4 H4 0.9300 .
C5 N1 1.334(5) .
C5 C6 1.459(6) .
C6 N4 1.331(5) .
C6 N2 1.367(5) .
C7 N3 1.318(5) .
C7 N2 1.341(5) .
C7 C8 1.460(6) .
C8 C13 1.385(7) .
C8 C9 1.382(6) .
C9 C10 1.371(7) .
C9 H9 0.9300 .
C10 C11 1.420(7) .
C10 H10 0.9300 .
C11 C12 1.381(6) .
C11 C14 1.497(6) .
C12 C13 1.381(7) .
C12 H12 0.9300 .
C13 H13 0.9300 .
C14 C18 1.367(7) .
C14 C15 1.381(7) .
C15 C16 1.385(7) .
C15 H15 0.9300 .
C16 N5 1.345(6) .
C16 H16 0.9300 .
C17 N5 1.303(6) .
C17 C18 1.384(7) .
C17 H17 0.9300 .
C18 H18 0.9300 .
C19 O8 1.239(5) .
C19 O7 1.267(4) .
C19 C20 1.493(6) .
C20 C21 1.399(5) .
C20 C26 1.393(5) .
C21 C22 1.381(6) .
C21 H21 0.9300 .
C22 C24 1.377(6) .
C22 C23 1.509(6) .
C23 O2 1.217(6) .
C23 O1 1.285(6) .
C24 C25 1.399(6) .
C24 H24 0.9300 .
C25 C26 1.379(6) .
C25 C27 1.495(6) .
C26 H26 0.9300 .
C27 C32 1.386(6) .
C27 C28 1.391(5) .
C28 C29 1.380(5) .
C28 H28 0.9300 .
C29 C30 1.370(5) .
C29 C34 1.483(6) .
C30 C31 1.411(6) .
C30 H30 0.9300 .
C31 C32 1.349(6) .
C31 C33 1.498(6) .
C32 H32 0.9300 .
C33 O6 1.186(7) .
C33 O5 1.272(7) .
C34 O4 1.261(5) .
C34 O3 1.253(5) .
Mn1 O4 2.155(3) 4_566
Mn1 O8 2.208(3) .
Mn1 N5 2.238(4) 3_556
Mn1 N2 2.257(4) .
Mn1 N1 2.263(4) .
Mn1 O7 2.394(4) .
N3 N4 1.350(5) .
N4 H4A 0.8600 .
N5 Mn1 2.238(4) 3_556
O1 H1A 0.8200 .
O4 Mn1 2.155(3) 4_565
O5 H5 0.8200 .
